data_1509734
loop_
_publ_author_name
'Mehner, A.'
'Czech, E.'
'Thies, G.'
'Henseleit, R.'
'Roehr, C.'
'Cordier, G.'
'Geibel, C.'
'Doersam, G.'

_publ_section_title
;
 Neue ternaere Calcium und Ytterbium-Silber Aluminide mit unterschiedlich
 gestapelten Ag-Al-Kagome-Netzen
;
_journal_name_full 'Journal of the Less-Common Metals'
_journal_page_first 55
_journal_page_last 72
_journal_paper_doi 10.1016/0022-5088(91)90235-V
_journal_volume 169
_journal_year 1991
_chemical_formula_sum 'Ag2.35 Al6.65 Yb3'
_space_group_IT_number 166
_symmetry_space_group_name_Hall '-R 3 2"'
_symmetry_space_group_name_H-M 'R -3 m :H'
_cell_angle_alpha 90
_cell_angle_beta 90
_cell_angle_gamma 120
_cell_formula_units_Z 3
_cell_length_a 5.555
_cell_length_b 5.555
_cell_length_c 26.384
_cell_volume 705.082
_citation_journal_id_ASTM JCOMAH
_cod_data_source_file silver2-3_210.cif
_cod_data_source_block Ag2.35Al6.65Yb3
_cod_original_cell_volume 705.0816
_cod_database_code 1509734

loop_
_symmetry_equiv_pos_as_xyz
x,y,z
-y,x-y,z
-x+y,-x,z
y,x,-z
-x,-x+y,-z
x-y,-y,-z
-x,-y,-z
y,-x+y,-z
x-y,x,-z
-y,-x,z
x,x-y,z
-x+y,y,z
x+2/3,y+1/3,z+1/3
-y+2/3,x-y+1/3,z+1/3
-x+y+2/3,-x+1/3,z+1/3
y+2/3,x+1/3,-z+1/3
-x+2/3,-x+y+1/3,-z+1/3
x-y+2/3,-y+1/3,-z+1/3
-x+2/3,-y+1/3,-z+1/3
y+2/3,-x+y+1/3,-z+1/3
x-y+2/3,x+1/3,-z+1/3
-y+2/3,-x+1/3,z+1/3
x+2/3,x-y+1/3,z+1/3
-x+y+2/3,y+1/3,z+1/3
x+1/3,y+2/3,z+2/3
-y+1/3,x-y+2/3,z+2/3
-x+y+1/3,-x+2/3,z+2/3
y+1/3,x+2/3,-z+2/3
-x+1/3,-x+y+2/3,-z+2/3
x-y+1/3,-y+2/3,-z+2/3
-x+1/3,-y+2/3,-z+2/3
y+1/3,-x+y+2/3,-z+2/3
x-y+1/3,x+2/3,-z+2/3
-y+1/3,-x+2/3,z+2/3
x+1/3,x-y+2/3,z+2/3
-x+y+1/3,y+2/3,z+2/3

loop_
_atom_site_label
_atom_site_type_symbol
_atom_site_fract_x
_atom_site_fract_y
_atom_site_fract_z
_atom_site_occupancy
_atom_site_U_iso_or_equiv
Al1 Al 0 0 0.5 1 0.0
Ag1 Ag 0 0 0.3353 1 0.0
Yb1 Yb 0 0 0 1 0.0
Ag2 Ag 0.1709 0.3418 0.4173 0.058 0.0
Yb2 Yb 0 0 0.1432 1 0.0
Al2 Al 0.1709 0.3418 0.4173 0.942 0.0
